data_7244869
loop_
_publ_author_name
'Yang, Xinjie'
'Wang, Hao'
'Zhang, Yanhua'
'Su, Weike'
'Yu, Jingbo'

_publ_section_title
;
 Generation of aryl radicals from in situ activated homolytic scission:
 driving radical reactions by ball milling
;
_journal_issue 11
_journal_name_full 'Green Chemistry'
_journal_page_first 4557
_journal_page_last 4565
_journal_paper_doi 10.1039/D2GC00910B
_journal_volume 24
_journal_year 2022
_chemical_formula_moiety 'C16 H14 N2 O2'
_chemical_formula_sum 'C16 H14 N2 O2'
_chemical_formula_weight 266.29
_space_group_crystal_system orthorhombic
_space_group_IT_number 61
_space_group_name_Hall '-P 2ac 2ab'
_space_group_name_H-M_alt 'P b c a'
_atom_sites_solution_hydrogens geom
_atom_sites_solution_primary dual
_audit_creation_date 2022-01-09
_audit_creation_method
;
Olex2 1.2
(compiled 2018.05.29 svn.r3508 for OlexSys, GUI svn.r5506)
;
_audit_update_record
;
2022-01-10 deposited with the CCDC.	2022-04-27 downloaded from the CCDC.
;
_cell_angle_alpha 90
_cell_angle_beta 90
_cell_angle_gamma 90
_cell_formula_units_Z 8
_cell_length_a 12.4030(5)
_cell_length_b 7.2153(2)
_cell_length_c 29.2429(12)
_cell_measurement_reflns_used 9891
_cell_measurement_temperature 170(2)
_cell_measurement_theta_max 27.04
_cell_measurement_theta_min 2.79
_cell_volume 2616.99(17)
_computing_cell_refinement 'SAINT V8.40B (Bruker Nano, Inc., 2019)'
_computing_data_collection 'Bruker Instrument Service vV6.2.14'
_computing_data_reduction 'SAINT V8.40B (Bruker Nano, Inc., 2019)'
_computing_molecular_graphics 'Olex2 (Dolomanov et al., 2009)'
_computing_publication_material 'Olex2 (Dolomanov et al., 2009)'
_computing_structure_refinement 'ShelXL (Sheldrick, 2015)'
_computing_structure_solution 'ShelXT (Sheldrick, 2015)'
_diffrn_ambient_temperature 170.0
_diffrn_measured_fraction_theta_full 1.000
_diffrn_measured_fraction_theta_max 1.000
_diffrn_measurement_device_type 'zju Bruker D8 Venture'
_diffrn_measurement_method '\f and \w scans'
_diffrn_radiation_type MoK\a
_diffrn_radiation_wavelength 0.71073
_diffrn_reflns_av_R_equivalents 0.0492
_diffrn_reflns_av_unetI/netI 0.0251
_diffrn_reflns_Laue_measured_fraction_full 1.000
_diffrn_reflns_Laue_measured_fraction_max 1.000
_diffrn_reflns_limit_h_max 15
_diffrn_reflns_limit_h_min -15
_diffrn_reflns_limit_k_max 9
_diffrn_reflns_limit_k_min -9
_diffrn_reflns_limit_l_max 37
_diffrn_reflns_limit_l_min -37
_diffrn_reflns_number 37137
_diffrn_reflns_point_group_measured_fraction_full 1.000
_diffrn_reflns_point_group_measured_fraction_max 1.000
_diffrn_reflns_theta_full 25.242
_diffrn_reflns_theta_max 27.112
_diffrn_reflns_theta_min 2.153
_diffrn_standards_number 0
_exptl_absorpt_coefficient_mu 0.091
_exptl_absorpt_correction_T_max 0.7455
_exptl_absorpt_correction_T_min 0.6937
_exptl_absorpt_correction_type multi-scan
_exptl_absorpt_process_details
;
SADABS-2016/2 (Bruker,2016/2) was used for absorption correction.
wR2(int) was 0.1448 before and 0.0608 after correction.
The Ratio of minimum to maximum transmission is 0.9305.
The \l/2 correction factor is Not present.
;
_exptl_crystal_colour colourless
_exptl_crystal_colour_primary colourless
_exptl_crystal_density_diffrn 1.352
_exptl_crystal_description plate
_exptl_crystal_F_000 1120
_exptl_crystal_recrystallization_method 'Re-crystallisation from solvent'
_exptl_crystal_size_max 0.47
_exptl_crystal_size_mid 0.23
_exptl_crystal_size_min 0.05
_refine_diff_density_max 0.311
_refine_diff_density_min -0.255
_refine_diff_density_rms 0.071
_refine_ls_extinction_method none
_refine_ls_goodness_of_fit_ref 1.084
_refine_ls_hydrogen_treatment constr
_refine_ls_matrix_type full
_refine_ls_number_parameters 183
_refine_ls_number_reflns 2890
_refine_ls_number_restraints 0
_refine_ls_restrained_S_all 1.084
_refine_ls_R_factor_all 0.0498
_refine_ls_R_factor_gt 0.0415
_refine_ls_shift/su_max 0.001
_refine_ls_shift/su_mean 0.000
_refine_ls_structure_factor_coef Fsqd
_refine_ls_weighting_details 'w=1/[\s^2^(Fo^2^)+(0.0499P)^2^+0.8866P] where P=(Fo^2^+2Fc^2^)/3'
_refine_ls_weighting_scheme calc
_refine_ls_wR_factor_gt 0.1042
_refine_ls_wR_factor_ref 0.1113
_reflns_Friedel_coverage 0.000
_reflns_number_gt 2446
_reflns_number_total 2890
_reflns_threshold_expression 'I > 2\s(I)'
_cod_data_source_file d2gc00910b2.cif
_cod_data_source_block 220107_yxj001
_cod_depositor_comments 'Adding full bibliography for 7244869.cif.'
_cod_database_code 7244869
_shelx_shelxl_version_number 2018/3
_shelx_space_group_comment
;
The symmetry employed for this shelxl refinement is uniquely defined
by the following loop, which should always be used as a source of
symmetry information in preference to the above space-group names.
They are only intended as comments.
;
_shelx_estimated_absorpt_t_max 0.995
_shelx_estimated_absorpt_t_min 0.959
_olex2_refinement_description
;
1. Fixed Uiso
 At 1.2 times of:
  All C(H) groups
 At 1.5 times of:
  All C(H,H,H) groups
2.a Aromatic/amide H refined with riding coordinates:
 C1(H1), C2(H2), C4(H4), C5(H5), C8(H8), C9(H9), C10(H10), C13(H13)
2.b Idealised Me refined as rotating group:
 C15(H15A,H15B,H15C), C16(H16A,H16B,H16C)
;
_olex2_submission_special_instructions 'No special instructions were received'

loop_
_space_group_symop_operation_xyz
'x, y, z'
'-x+1/2, -y, z+1/2'
'-x, y+1/2, -z+1/2'
'x+1/2, -y+1/2, -z'
'-x, -y, -z'
'x-1/2, y, -z-1/2'
'x, -y-1/2, z-1/2'
'-x-1/2, y-1/2, z'

loop_
_atom_site_label
_atom_site_type_symbol
_atom_site_fract_x
_atom_site_fract_y
_atom_site_fract_z
_atom_site_U_iso_or_equiv
_atom_site_adp_type
_atom_site_occupancy
_atom_site_site_symmetry_order
_atom_site_calc_flag
_atom_site_refinement_flags_posn
_atom_site_refinement_flags_adp
_atom_site_refinement_flags_occupancy
_atom_site_disorder_assembly
_atom_site_disorder_group
O1 O 0.68134(8) 0.21946(14) 0.85638(3) 0.0371(2) Uani 1 1 d . . . . .
O2 O 0.67832(11) 0.43721(19) 0.49518(4) 0.0595(4) Uani 1 1 d . . . . .
N1 N 0.82127(9) 0.35702(17) 0.59707(4) 0.0362(3) Uani 1 1 d . . . . .
N2 N 0.73559(10) 0.37814(16) 0.56717(4) 0.0347(3) Uani 1 1 d . . . . .
C1 C 0.69127(10) 0.17985(17) 0.73342(5) 0.0283(3) Uani 1 1 d . . . . .
H1 H 0.735962 0.120574 0.711458 0.034 Uiso 1 1 calc R . . . .
C2 C 0.71349(10) 0.15843(17) 0.77924(5) 0.0302(3) Uani 1 1 d . . . . .
H2 H 0.773053 0.084580 0.788472 0.036 Uiso 1 1 calc R . . . .
C3 C 0.64943(10) 0.24407(17) 0.81224(4) 0.0288(3) Uani 1 1 d . . . . .
C4 C 0.56087(10) 0.34870(17) 0.79837(5) 0.0287(3) Uani 1 1 d . . . . .
H4 H 0.515486 0.405580 0.820456 0.034 Uiso 1 1 calc R . . . .
C5 C 0.53941(10) 0.36927(17) 0.75206(5) 0.0280(3) Uani 1 1 d . . . . .
H5 H 0.478986 0.441179 0.742909 0.034 Uiso 1 1 calc R . . . .
C6 C 0.60385(10) 0.28758(16) 0.71853(4) 0.0263(3) Uani 1 1 d . . . . .
C7 C 0.58035(10) 0.31509(16) 0.66929(4) 0.0274(3) Uani 1 1 d . . . . .
C8 C 0.47490(10) 0.32940(18) 0.65308(5) 0.0320(3) Uani 1 1 d . . . . .
H8 H 0.416910 0.317261 0.674088 0.038 Uiso 1 1 calc R . . . .
C9 C 0.45171(11) 0.3610(2) 0.60692(5) 0.0372(3) Uani 1 1 d . . . . .
H9 H 0.378465 0.369696 0.597661 0.045 Uiso 1 1 calc R . . . .
C10 C 0.53142(12) 0.38011(19) 0.57441(5) 0.0365(3) Uani 1 1 d . . . . .
H10 H 0.515278 0.402592 0.543137 0.044 Uiso 1 1 calc R . . . .
C11 C 0.63719(11) 0.36442(18) 0.59015(5) 0.0310(3) Uani 1 1 d . . . . .
C12 C 0.66260(10) 0.33220(16) 0.63620(4) 0.0275(3) Uani 1 1 d . . . . .
C13 C 0.77833(10) 0.33039(18) 0.63731(5) 0.0314(3) Uani 1 1 d . . . . .
H13 H 0.819247 0.311826 0.664384 0.038 Uiso 1 1 calc R . . . .
C14 C 0.75384(14) 0.4141(2) 0.52078(5) 0.0434(4) Uani 1 1 d . . . . .
C15 C 0.86966(15) 0.4221(3) 0.50679(6) 0.0541(4) Uani 1 1 d . . . . .
H15A H 0.903618 0.531680 0.520401 0.081 Uiso 1 1 calc GR . . . .
H15B H 0.874463 0.429749 0.473396 0.081 Uiso 1 1 calc GR . . . .
H15C H 0.906837 0.310283 0.517413 0.081 Uiso 1 1 calc GR . . . .
C16 C 0.62339(14) 0.3169(2) 0.89114(5) 0.0466(4) Uani 1 1 d . . . . .
H16A H 0.629778 0.450627 0.885942 0.070 Uiso 1 1 calc GR . . . .
H16B H 0.653453 0.285838 0.921167 0.070 Uiso 1 1 calc GR . . . .
H16C H 0.547222 0.281019 0.890129 0.070 Uiso 1 1 calc GR . . . .

loop_
_atom_site_aniso_label
_atom_site_aniso_U_11
_atom_site_aniso_U_22
_atom_site_aniso_U_33
_atom_site_aniso_U_23
_atom_site_aniso_U_13
_atom_site_aniso_U_12
O1 0.0371(5) 0.0390(5) 0.0352(5) 0.0025(4) -0.0033(4) 0.0013(4)
O2 0.0655(8) 0.0758(9) 0.0372(6) 0.0032(6) -0.0013(6) 0.0020(7)
N1 0.0318(6) 0.0364(6) 0.0402(7) -0.0019(5) 0.0044(5) -0.0010(5)
N2 0.0362(6) 0.0341(6) 0.0339(6) -0.0019(5) 0.0040(5) -0.0005(5)
C1 0.0238(6) 0.0223(6) 0.0389(7) -0.0004(5) 0.0044(5) 0.0017(5)
C2 0.0238(6) 0.0231(6) 0.0436(8) 0.0036(5) -0.0015(5) 0.0024(5)
C3 0.0272(6) 0.0239(6) 0.0352(7) 0.0028(5) -0.0016(5) -0.0053(5)
C4 0.0240(6) 0.0248(6) 0.0372(7) -0.0012(5) 0.0048(5) -0.0011(5)
C5 0.0215(5) 0.0231(6) 0.0393(7) 0.0008(5) 0.0006(5) 0.0014(5)
C6 0.0225(6) 0.0202(6) 0.0361(7) 0.0007(5) 0.0013(5) -0.0021(4)
C7 0.0258(6) 0.0195(5) 0.0368(7) -0.0020(5) 0.0011(5) 0.0000(5)
C8 0.0249(6) 0.0303(6) 0.0409(7) -0.0017(5) 0.0003(5) 0.0000(5)
C9 0.0293(7) 0.0369(7) 0.0454(8) -0.0040(6) -0.0075(6) 0.0015(6)
C10 0.0385(7) 0.0350(7) 0.0362(7) -0.0032(6) -0.0066(6) 0.0008(6)
C11 0.0338(7) 0.0253(6) 0.0339(7) -0.0032(5) 0.0016(5) -0.0010(5)
C12 0.0270(6) 0.0209(6) 0.0346(7) -0.0029(5) -0.0009(5) -0.0002(5)
C13 0.0265(6) 0.0309(6) 0.0369(7) -0.0022(5) 0.0028(5) -0.0006(5)
C14 0.0566(9) 0.0369(7) 0.0367(8) -0.0022(6) 0.0088(7) 0.0002(7)
C15 0.0606(11) 0.0553(10) 0.0465(9) 0.0003(8) 0.0219(8) 0.0000(8)
C16 0.0583(10) 0.0467(9) 0.0348(8) 0.0003(6) -0.0009(7) 0.0047(7)

loop_
_atom_type_symbol
_atom_type_description
_atom_type_scat_dispersion_real
_atom_type_scat_dispersion_imag
_atom_type_scat_source
C C 0.0033 0.0016 'International Tables Vol C Tables 4.2.6.8 and 6.1.1.4'
H H 0.0000 0.0000 'International Tables Vol C Tables 4.2.6.8 and 6.1.1.4'
N N 0.0061 0.0033 'International Tables Vol C Tables 4.2.6.8 and 6.1.1.4'
O O 0.0106 0.0060 'International Tables Vol C Tables 4.2.6.8 and 6.1.1.4'

loop_
_geom_angle_atom_site_label_1
_geom_angle_atom_site_label_2
_geom_angle_atom_site_label_3
_geom_angle
_geom_angle_site_symmetry_1
_geom_angle_site_symmetry_3
_geom_angle_publ_flag
C3 O1 C16 117.62(11) . . ?
C13 N1 N2 105.80(11) . . ?
N1 N2 C11 111.04(11) . . ?
N1 N2 C14 120.56(12) . . ?
C11 N2 C14 128.37(13) . . ?
C2 C1 H1 119.4 . . ?
C2 C1 C6 121.25(12) . . ?
C6 C1 H1 119.4 . . ?
C1 C2 H2 119.7 . . ?
C1 C2 C3 120.64(12) . . ?
C3 C2 H2 119.7 . . ?
O1 C3 C2 115.63(11) . . ?
O1 C3 C4 125.15(12) . . ?
C4 C3 C2 119.21(12) . . ?
C3 C4 H4 120.2 . . ?
C5 C4 C3 119.55(12) . . ?
C5 C4 H4 120.2 . . ?
C4 C5 H5 119.0 . . ?
C4 C5 C6 122.04(12) . . ?
C6 C5 H5 119.0 . . ?
C1 C6 C7 121.83(11) . . ?
C5 C6 C1 117.28(12) . . ?
C5 C6 C7 120.89(11) . . ?
C8 C7 C6 121.62(12) . . ?
C8 C7 C12 115.99(12) . . ?
C12 C7 C6 122.38(11) . . ?
C7 C8 H8 118.9 . . ?
C7 C8 C9 122.20(13) . . ?
C9 C8 H8 118.9 . . ?
C8 C9 H9 118.9 . . ?
C10 C9 C8 122.30(13) . . ?
C10 C9 H9 118.9 . . ?
C9 C10 H10 122.0 . . ?
C9 C10 C11 116.02(13) . . ?
C11 C10 H10 122.0 . . ?
N2 C11 C12 106.10(11) . . ?
C10 C11 N2 131.09(13) . . ?
C10 C11 C12 122.80(13) . . ?
C7 C12 C13 134.94(12) . . ?
C11 C12 C7 120.69(12) . . ?
C11 C12 C13 104.34(11) . . ?
N1 C13 C12 112.72(12) . . ?
N1 C13 H13 123.6 . . ?
C12 C13 H13 123.6 . . ?
O2 C14 N2 119.99(15) . . ?
O2 C14 C15 124.67(15) . . ?
N2 C14 C15 115.33(15) . . ?
C14 C15 H15A 109.5 . . ?
C14 C15 H15B 109.5 . . ?
C14 C15 H15C 109.5 . . ?
H15A C15 H15B 109.5 . . ?
H15A C15 H15C 109.5 . . ?
H15B C15 H15C 109.5 . . ?
O1 C16 H16A 109.5 . . ?
O1 C16 H16B 109.5 . . ?
O1 C16 H16C 109.5 . . ?
H16A C16 H16B 109.5 . . ?
H16A C16 H16C 109.5 . . ?
H16B C16 H16C 109.5 . . ?

loop_
_geom_bond_atom_site_label_1
_geom_bond_atom_site_label_2
_geom_bond_distance
_geom_bond_site_symmetry_2
_geom_bond_publ_flag
O1 C3 1.3618(16) . ?
O1 C16 1.4297(18) . ?
O2 C14 1.211(2) . ?
N1 N2 1.3845(16) . ?
N1 C13 1.3058(17) . ?
N2 C11 1.3969(17) . ?
N2 C14 1.3993(19) . ?
C1 H1 0.9500 . ?
C1 C2 1.3769(19) . ?
C1 C6 1.4033(17) . ?
C2 H2 0.9500 . ?
C2 C3 1.3943(19) . ?
C3 C4 1.3931(18) . ?
C4 H4 0.9500 . ?
C4 C5 1.3881(19) . ?
C5 H5 0.9500 . ?
C5 C6 1.3956(17) . ?
C6 C7 1.4823(18) . ?
C7 C8 1.3950(18) . ?
C7 C12 1.4114(17) . ?
C8 H8 0.9500 . ?
C8 C9 1.399(2) . ?
C9 H9 0.9500 . ?
C9 C10 1.379(2) . ?
C10 H10 0.9500 . ?
C10 C11 1.3948(19) . ?
C11 C12 1.4026(18) . ?
C12 C13 1.4359(18) . ?
C13 H13 0.9500 . ?
C14 C15 1.495(2) . ?
C15 H15A 0.9800 . ?
C15 H15B 0.9800 . ?
C15 H15C 0.9800 . ?
C16 H16A 0.9800 . ?
C16 H16B 0.9800 . ?
C16 H16C 0.9800 . ?

loop_
_geom_torsion_atom_site_label_1
_geom_torsion_atom_site_label_2
_geom_torsion_atom_site_label_3
_geom_torsion_atom_site_label_4
_geom_torsion
_geom_torsion_site_symmetry_1
_geom_torsion_site_symmetry_2
_geom_torsion_site_symmetry_3
_geom_torsion_site_symmetry_4
_geom_torsion_publ_flag
O1 C3 C4 C5 177.34(11) . . . . ?
N1 N2 C11 C10 178.59(14) . . . . ?
N1 N2 C11 C12 -0.40(14) . . . . ?
N1 N2 C14 O2 -178.02(14) . . . . ?
N1 N2 C14 C15 1.52(19) . . . . ?
N2 N1 C13 C12 0.07(15) . . . . ?
N2 C11 C12 C7 178.69(11) . . . . ?
N2 C11 C12 C13 0.41(13) . . . . ?
C1 C2 C3 O1 -177.48(11) . . . . ?
C1 C2 C3 C4 1.41(19) . . . . ?
C1 C6 C7 C8 145.23(13) . . . . ?
C1 C6 C7 C12 -36.11(18) . . . . ?
C2 C1 C6 C5 -1.09(18) . . . . ?
C2 C1 C6 C7 178.68(11) . . . . ?
C2 C3 C4 C5 -1.44(18) . . . . ?
C3 C4 C5 C6 0.20(19) . . . . ?
C4 C5 C6 C1 1.05(18) . . . . ?
C4 C5 C6 C7 -178.72(11) . . . . ?
C5 C6 C7 C8 -35.00(17) . . . . ?
C5 C6 C7 C12 143.65(12) . . . . ?
C6 C1 C2 C3 -0.13(19) . . . . ?
C6 C7 C8 C9 177.99(12) . . . . ?
C6 C7 C12 C11 -177.81(11) . . . . ?
C6 C7 C12 C13 -0.2(2) . . . . ?
C7 C8 C9 C10 0.0(2) . . . . ?
C7 C12 C13 N1 -178.22(13) . . . . ?
C8 C7 C12 C11 0.92(17) . . . . ?
C8 C7 C12 C13 178.56(14) . . . . ?
C8 C9 C10 C11 0.5(2) . . . . ?
C9 C10 C11 N2 -179.18(13) . . . . ?
C9 C10 C11 C12 -0.3(2) . . . . ?
C10 C11 C12 C7 -0.40(19) . . . . ?
C10 C11 C12 C13 -178.68(12) . . . . ?
C11 N2 C14 O2 -0.2(2) . . . . ?
C11 N2 C14 C15 179.31(13) . . . . ?
C11 C12 C13 N1 -0.32(15) . . . . ?
C12 C7 C8 C9 -0.74(18) . . . . ?
C13 N1 N2 C11 0.21(14) . . . . ?
C13 N1 N2 C14 178.35(12) . . . . ?
C14 N2 C11 C10 0.6(2) . . . . ?
C14 N2 C11 C12 -178.36(13) . . . . ?
C16 O1 C3 C2 175.03(12) . . . . ?
C16 O1 C3 C4 -3.79(19) . . . . ?
